data_1571284
loop_
_publ_author_name
'Timmann, Sven'
'Wu, Tun-Hui'
'Golz, Christopher'
'Alcarazo, Manuel'

_publ_section_title
;
 Reactivity of &#x3b1;-diazo sulfonium salts: rhodium-catalysed ring
 expansion of indenes to naphthalenes.
;
_journal_issue 16
_journal_name_full 'Chemical science'
_journal_page_first 5938
_journal_page_last 5943
_journal_paper_doi 10.1039/d4sc01138d
_journal_volume 15
_journal_year 2024
_chemical_formula_moiety 'C30 H22 O S'
_chemical_formula_sum 'C30 H22 O S'
_chemical_formula_weight 430.53
_space_group_crystal_system triclinic
_space_group_IT_number 2
_space_group_name_Hall '-P 1'
_space_group_name_H-M_alt 'P -1'
_atom_sites_solution_hydrogens geom
_atom_sites_solution_primary dual
_audit_creation_date 2023-05-05
_audit_creation_method
;FinalCif V118 by Daniel Kratzert, Freiburg 2023,
https://dkratzert.de/finalcif.html
;
_audit_update_record
;
2024-02-14 deposited with the CCDC.	2024-03-12 downloaded from the CCDC.
;
_cell_angle_alpha 72.592(3)
_cell_angle_beta 87.789(3)
_cell_angle_gamma 68.141(3)
_cell_formula_units_Z 2
_cell_length_a 9.4954(8)
_cell_length_b 11.2014(12)
_cell_length_c 11.5541(11)
_cell_measurement_reflns_used 9783
_cell_measurement_temperature 100.00
_cell_measurement_theta_max 31.576
_cell_measurement_theta_min 2.311
_cell_volume 1084.64(18)
_computing_cell_refinement 'SAINT V8.40B (?, 2016)'
_computing_data_collection 'Bruker BIS V6.2.15/2021-03-16 && APEX4 2022.1-1'
_computing_data_reduction 'SAINT V8.40B (?, 2016)'
_computing_molecular_graphics 'Olex2 1.5 (Dolomanov et al., 2009)'
_computing_publication_material 'Olex2 1.5 (Dolomanov et al., 2009)'
_computing_structure_refinement 'XL  (Sheldrick, 2008)'
_computing_structure_solution 'XT  (Sheldrick, 2015)'
_diffrn_ambient_environment N~2~
_diffrn_ambient_temperature 100.00
_diffrn_detector CPAD
_diffrn_detector_area_resol_mean 7.41
_diffrn_detector_type 'Bruker PHOTON III'
_diffrn_measured_fraction_theta_full 1.000
_diffrn_measured_fraction_theta_max 0.996
_diffrn_measurement_device 'four-circle diffractometer'
_diffrn_measurement_device_type 'Bruker D8 VENTURE dual wavelength Mo/Cu'
_diffrn_measurement_method '\w and \f scans'
_diffrn_measurement_specimen_support 'MiTeGen micromount'
_diffrn_radiation_monochromator 'mirror optics'
_diffrn_radiation_probe x-ray
_diffrn_radiation_type MoK\a
_diffrn_radiation_wavelength 0.71073
_diffrn_reflns_av_R_equivalents 0.0451
_diffrn_reflns_av_unetI/netI 0.0205
_diffrn_reflns_Laue_measured_fraction_full 1.000
_diffrn_reflns_Laue_measured_fraction_max 0.996
_diffrn_reflns_limit_h_max 13
_diffrn_reflns_limit_h_min -13
_diffrn_reflns_limit_k_max 16
_diffrn_reflns_limit_k_min -16
_diffrn_reflns_limit_l_max 16
_diffrn_reflns_limit_l_min -17
_diffrn_reflns_number 75111
_diffrn_reflns_point_group_measured_fraction_full 1.000
_diffrn_reflns_point_group_measured_fraction_max 0.996
_diffrn_reflns_theta_full 25.242
_diffrn_reflns_theta_max 31.599
_diffrn_reflns_theta_min 1.853
_diffrn_source 'microfocus sealed X-ray tube'
_diffrn_source_current 1.0
_diffrn_source_power 0.05
_diffrn_source_type 'Incoatec I\ms'
_diffrn_source_voltage 50.0
_diffrn_standards_number 0
_exptl_absorpt_coefficient_mu 0.170
_exptl_absorpt_correction_T_max 1.0000
_exptl_absorpt_correction_T_min 0.8185
_exptl_absorpt_correction_type numerical
_exptl_absorpt_process_details
;
SADABS-2016/2 (Bruker,2016/2) was used for absorption correction.
wR2(int) was 0.1265 before and 0.0616 after correction.
The Ratio of minimum to maximum transmission is 0.8185.
The \l/2 correction factor is Not present.
;
_exptl_crystal_colour colourless
_exptl_crystal_colour_primary colourless
_exptl_crystal_density_diffrn 1.318
_exptl_crystal_description plank
_exptl_crystal_F_000 452
_exptl_crystal_recrystallization_method 'from diethylether by full evaporation.'
_exptl_crystal_size_max 0.403
_exptl_crystal_size_mid 0.104
_exptl_crystal_size_min 0.104
_refine_diff_density_max 0.529
_refine_diff_density_min -0.242
_refine_diff_density_rms 0.056
_refine_ls_extinction_method none
_refine_ls_goodness_of_fit_ref 1.037
_refine_ls_hydrogen_treatment constr
_refine_ls_matrix_type full
_refine_ls_number_parameters 291
_refine_ls_number_reflns 7250
_refine_ls_number_restraints 0
_refine_ls_restrained_S_all 1.037
_refine_ls_R_factor_all 0.0427
_refine_ls_R_factor_gt 0.0378
_refine_ls_shift/su_max 0.001
_refine_ls_shift/su_mean 0.000
_refine_ls_structure_factor_coef Fsqd
_refine_ls_weighting_details 'w=1/[\s^2^(Fo^2^)+(0.0559P)^2^+0.4169P] where P=(Fo^2^+2Fc^2^)/3'
_refine_ls_weighting_scheme calc
_refine_ls_wR_factor_gt 0.1017
_refine_ls_wR_factor_ref 0.1061
_reflns_Friedel_coverage 0.000
_reflns_number_gt 6534
_reflns_number_total 7250
_reflns_threshold_expression 'I > 2\s(I)'
_cod_data_source_file d4sc01138d2.cif
_cod_data_source_block mo_1974_cg_0m
_cod_depositor_comments 'Adding full bibliography for 1571276--1571290.cif.'
_cod_database_code 1571284
_olex2_refinement_description
;
1. Fixed Uiso
 At 1.2 times of:
  All C(H) groups, All C(H,H) groups, All C(H,H,H,H,H,H) groups
2. Others
 Sof(H22D)=Sof(H22E)=Sof(H22F)=1-FVAR(1)
 Sof(H22A)=Sof(H22B)=Sof(H22C)=FVAR(1)
3.a Secondary CH2 refined with riding coordinates:
 C7(H7A,H7B)
3.b Aromatic/amide H refined with riding coordinates:
 C10(H10), C11(H11), C12(H12), C13(H13), C14(H14), C17(H17), C18(H18),
 C20(H20), C21(H21), C23(H23), C24(H24), C25(H25), C26(H26), C27(H27), C28(H28),
  C29(H29), C30(H30)
3.c Disordered Me refined as rotating group:
 C22(H22A,H22B,H22C,H22D,H22E,H22F)
;
_olex2_submission_special_instructions 'No special instructions were received'
_shelx_shelxl_version_number 2018/3
_shelx_space_group_comment
;
The symmetry employed for this shelxl refinement is uniquely defined
by the following loop, which should always be used as a source of
symmetry information in preference to the above space-group names.
They are only intended as comments.
;
_shelx_estimated_absorpt_t_min 0.935
_shelx_estimated_absorpt_t_max 0.983
_diffrn_measurement_ambient_temperature_device_make 'Oxford Cryostream 800'

loop_
_space_group_symop_operation_xyz
'x, y, z'
'-x, -y, -z'

loop_
_atom_site_label
_atom_site_type_symbol
_atom_site_fract_x
_atom_site_fract_y
_atom_site_fract_z
_atom_site_U_iso_or_equiv
_atom_site_adp_type
_atom_site_occupancy
_atom_site_site_symmetry_order
_atom_site_calc_flag
_atom_site_refinement_flags_posn
_atom_site_refinement_flags_adp
_atom_site_refinement_flags_occupancy
_atom_site_disorder_assembly
_atom_site_disorder_group
S1 S 0.29019(3) 0.48871(2) 0.88773(2) 0.01647(6) Uani 1 1 d . . . . .
O1 O 0.56540(8) 0.54864(7) 0.66956(7) 0.01967(14) Uani 1 1 d . . . . .
C1 C 0.14880(10) 0.42224(9) 0.89086(8) 0.01482(16) Uani 1 1 d . . . . .
C2 C 0.04818(10) 0.46158(9) 0.78793(8) 0.01502(16) Uani 1 1 d . . . . .
C3 C 0.05975(10) 0.55775(9) 0.67141(8) 0.01483(16) Uani 1 1 d . . . . .
C4 C 0.19549(10) 0.57961(9) 0.64194(8) 0.01521(16) Uani 1 1 d . . . . .
C5 C 0.33893(10) 0.50510(9) 0.72942(8) 0.01466(16) Uani 1 1 d . . . . .
C6 C 0.42896(10) 0.36908(9) 0.71362(8) 0.01528(16) Uani 1 1 d . . . . .
C7 C 0.56397(11) 0.26357(10) 0.79933(9) 0.01901(18) Uani 1 1 d . . . . .
H7A H 0.641415 0.300718 0.807573 0.023 Uiso 1 1 calc R U . . .
H7B H 0.532148 0.228131 0.880875 0.023 Uiso 1 1 calc R U . . .
C8 C 0.62358(11) 0.15558(10) 0.73728(9) 0.01738(17) Uani 1 1 d . . . . .
C9 C 0.52924(11) 0.19514(9) 0.63063(9) 0.01665(16) Uani 1 1 d . . . . .
C10 C 0.56200(12) 0.11546(10) 0.55328(9) 0.02107(18) Uani 1 1 d . . . . .
H10 H 0.497569 0.141506 0.481855 0.025 Uiso 1 1 calc R U . . .
C11 C 0.69157(13) -0.00342(11) 0.58319(10) 0.0243(2) Uani 1 1 d . . . . .
H11 H 0.716761 -0.058025 0.530619 0.029 Uiso 1 1 calc R U . . .
C12 C 0.78450(12) -0.04317(11) 0.68901(11) 0.0246(2) Uani 1 1 d . . . . .
H12 H 0.871729 -0.124995 0.708119 0.029 Uiso 1 1 calc R U . . .
C13 C 0.75115(12) 0.03581(10) 0.76766(10) 0.02205(19) Uani 1 1 d . . . . .
H13 H 0.814286 0.008173 0.840166 0.026 Uiso 1 1 calc R U . . .
C14 C 0.40981(10) 0.32714(9) 0.61946(8) 0.01622(16) Uani 1 1 d . . . . .
H14 H 0.330730 0.375985 0.555628 0.019 Uiso 1 1 calc R U . . .
C15 C 0.44234(10) 0.58934(9) 0.71029(8) 0.01579(16) Uani 1 1 d . . . . .
C16 C 0.39444(10) 0.71459(9) 0.74786(8) 0.01600(16) Uani 1 1 d . . . . .
C17 C 0.24330(11) 0.80169(10) 0.74550(10) 0.02033(18) Uani 1 1 d . . . . .
H17 H 0.162898 0.782642 0.718785 0.024 Uiso 1 1 calc R U . . .
C18 C 0.21029(11) 0.91614(10) 0.78216(10) 0.02131(19) Uani 1 1 d . . . . .
H18 H 0.107201 0.975140 0.778883 0.026 Uiso 1 1 calc R U . . .
C19 C 0.32542(11) 0.94603(10) 0.82362(9) 0.01875(17) Uani 1 1 d . . . . .
C20 C 0.47610(12) 0.85934(11) 0.82455(10) 0.02181(19) Uani 1 1 d . . . . .
H20 H 0.556368 0.878284 0.851643 0.026 Uiso 1 1 calc R U . . .
C21 C 0.51050(11) 0.74591(10) 0.78652(9) 0.01937(18) Uani 1 1 d . . . . .
H21 H 0.613850 0.689024 0.786768 0.023 Uiso 1 1 calc R U . . .
C22 C 0.28958(13) 1.06785(11) 0.86628(11) 0.0249(2) Uani 1 1 d . . . . .
H22A H 0.223398 1.148669 0.803402 0.030 Uiso 0.296(16) 1 calc R U P . .
H22B H 0.384343 1.078394 0.881862 0.030 Uiso 0.296(16) 1 calc R U P . .
H22C H 0.237661 1.055808 0.941370 0.030 Uiso 0.296(16) 1 calc R U P . .
H22D H 0.340203 1.039912 0.947688 0.030 Uiso 0.704(16) 1 calc R U P . .
H22E H 0.179258 1.110187 0.869228 0.030 Uiso 0.704(16) 1 calc R U P . .
H22F H 0.325940 1.132773 0.809720 0.030 Uiso 0.704(16) 1 calc R U P . .
C23 C 0.20304(11) 0.66472(10) 0.52725(9) 0.01928(18) Uani 1 1 d . . . . .
H23 H 0.295858 0.676583 0.506816 0.023 Uiso 1 1 calc R U . . .
C24 C 0.07680(12) 0.73234(10) 0.44258(9) 0.02151(19) Uani 1 1 d . . . . .
H24 H 0.083563 0.789498 0.364860 0.026 Uiso 1 1 calc R U . . .
C25 C -0.05901(12) 0.71552(10) 0.47268(9) 0.02065(18) Uani 1 1 d . . . . .
H25 H -0.146309 0.762788 0.416120 0.025 Uiso 1 1 calc R U . . .
C26 C -0.06733(11) 0.62957(10) 0.58552(9) 0.01840(17) Uani 1 1 d . . . . .
H26 H -0.160977 0.619057 0.605133 0.022 Uiso 1 1 calc R U . . .
C27 C -0.06692(11) 0.40895(10) 0.80091(9) 0.01872(17) Uani 1 1 d . . . . .
H27 H -0.133361 0.430082 0.732019 0.022 Uiso 1 1 calc R U . . .
C28 C -0.08552(11) 0.32678(11) 0.91225(10) 0.02070(18) Uani 1 1 d . . . . .
H28 H -0.165438 0.293988 0.919152 0.025 Uiso 1 1 calc R U . . .
C29 C 0.01263(11) 0.29227(10) 1.01385(9) 0.01887(17) Uani 1 1 d . . . . .
H29 H -0.001334 0.237476 1.090355 0.023 Uiso 1 1 calc R U . . .
C30 C 0.13091(11) 0.33837(9) 1.00270(9) 0.01696(17) Uani 1 1 d . . . . .
H30 H 0.199912 0.312905 1.071184 0.020 Uiso 1 1 calc R U . . .

loop_
_atom_site_aniso_label
_atom_site_aniso_U_11
_atom_site_aniso_U_22
_atom_site_aniso_U_33
_atom_site_aniso_U_23
_atom_site_aniso_U_13
_atom_site_aniso_U_12
S1 0.01599(11) 0.02013(11) 0.01617(11) -0.00765(8) 0.00048(7) -0.00827(8)
O1 0.0157(3) 0.0213(3) 0.0243(3) -0.0102(3) 0.0033(3) -0.0072(3)
C1 0.0134(4) 0.0146(4) 0.0172(4) -0.0069(3) 0.0006(3) -0.0045(3)
C2 0.0132(4) 0.0146(4) 0.0170(4) -0.0061(3) 0.0004(3) -0.0039(3)
C3 0.0134(4) 0.0144(4) 0.0165(4) -0.0063(3) -0.0005(3) -0.0037(3)
C4 0.0146(4) 0.0148(4) 0.0164(4) -0.0056(3) -0.0005(3) -0.0050(3)
C5 0.0132(4) 0.0153(4) 0.0160(4) -0.0059(3) 0.0002(3) -0.0050(3)
C6 0.0140(4) 0.0151(4) 0.0167(4) -0.0051(3) -0.0002(3) -0.0052(3)
C7 0.0185(4) 0.0174(4) 0.0197(4) -0.0071(3) -0.0046(3) -0.0036(3)
C8 0.0163(4) 0.0163(4) 0.0196(4) -0.0060(3) 0.0005(3) -0.0057(3)
C9 0.0164(4) 0.0161(4) 0.0179(4) -0.0057(3) 0.0010(3) -0.0063(3)
C10 0.0244(5) 0.0199(4) 0.0202(4) -0.0088(3) 0.0021(3) -0.0078(4)
C11 0.0264(5) 0.0206(4) 0.0274(5) -0.0123(4) 0.0064(4) -0.0069(4)
C12 0.0206(4) 0.0188(4) 0.0315(5) -0.0091(4) 0.0036(4) -0.0033(4)
C13 0.0184(4) 0.0189(4) 0.0262(5) -0.0068(4) -0.0011(4) -0.0039(3)
C14 0.0153(4) 0.0162(4) 0.0170(4) -0.0049(3) -0.0007(3) -0.0057(3)
C15 0.0144(4) 0.0156(4) 0.0174(4) -0.0053(3) -0.0011(3) -0.0053(3)
C16 0.0155(4) 0.0150(4) 0.0181(4) -0.0056(3) 0.0008(3) -0.0059(3)
C17 0.0148(4) 0.0184(4) 0.0290(5) -0.0093(4) 0.0003(3) -0.0059(3)
C18 0.0166(4) 0.0167(4) 0.0300(5) -0.0086(4) 0.0023(4) -0.0045(3)
C19 0.0209(4) 0.0154(4) 0.0203(4) -0.0060(3) 0.0034(3) -0.0071(3)
C20 0.0186(4) 0.0228(5) 0.0285(5) -0.0134(4) 0.0004(4) -0.0082(4)
C21 0.0151(4) 0.0201(4) 0.0242(4) -0.0102(3) -0.0004(3) -0.0053(3)
C22 0.0283(5) 0.0197(4) 0.0305(5) -0.0134(4) 0.0062(4) -0.0091(4)
C23 0.0195(4) 0.0199(4) 0.0185(4) -0.0042(3) -0.0002(3) -0.0086(3)
C24 0.0242(5) 0.0189(4) 0.0187(4) -0.0025(3) -0.0026(3) -0.0073(4)
C25 0.0191(4) 0.0190(4) 0.0194(4) -0.0045(3) -0.0044(3) -0.0029(3)
C26 0.0147(4) 0.0188(4) 0.0197(4) -0.0062(3) -0.0022(3) -0.0036(3)
C27 0.0154(4) 0.0212(4) 0.0209(4) -0.0074(3) 0.0000(3) -0.0076(3)
C28 0.0178(4) 0.0226(4) 0.0242(5) -0.0074(4) 0.0024(3) -0.0104(4)
C29 0.0187(4) 0.0170(4) 0.0204(4) -0.0057(3) 0.0035(3) -0.0063(3)
C30 0.0162(4) 0.0161(4) 0.0172(4) -0.0056(3) 0.0001(3) -0.0040(3)

loop_
_atom_type_symbol
_atom_type_description
_atom_type_scat_dispersion_real
_atom_type_scat_dispersion_imag
_atom_type_scat_source
C C 0.0033 0.0016 'International Tables Vol C Tables 4.2.6.8 and 6.1.1.4'
H H 0.0000 0.0000 'International Tables Vol C Tables 4.2.6.8 and 6.1.1.4'
O O 0.0106 0.0060 'International Tables Vol C Tables 4.2.6.8 and 6.1.1.4'
S S 0.1246 0.1234 'International Tables Vol C Tables 4.2.6.8 and 6.1.1.4'

loop_
_geom_angle_atom_site_label_1
_geom_angle_atom_site_label_2
_geom_angle_atom_site_label_3
_geom_angle
_geom_angle_site_symmetry_1
_geom_angle_site_symmetry_3
_geom_angle_publ_flag
C1 S1 C5 99.60(4) . . ?
C2 C1 S1 121.36(7) . . ?
C30 C1 S1 117.28(7) . . ?
C30 C1 C2 121.11(8) . . ?
C1 C2 C3 121.50(8) . . ?
C27 C2 C1 117.37(8) . . ?
C27 C2 C3 121.10(8) . . ?
C4 C3 C2 122.23(8) . . ?
C26 C3 C2 119.74(8) . . ?
C26 C3 C4 118.03(9) . . ?
C3 C4 C5 121.43(8) . . ?
C23 C4 C3 119.79(8) . . ?
C23 C4 C5 118.66(8) . . ?
C4 C5 S1 110.60(6) . . ?
C4 C5 C15 111.28(7) . . ?
C6 C5 S1 111.26(6) . . ?
C6 C5 C4 110.94(7) . . ?
C6 C5 C15 109.30(7) . . ?
C15 C5 S1 103.24(6) . . ?
C5 C6 C7 123.22(8) . . ?
C14 C6 C5 126.14(8) . . ?
C14 C6 C7 110.48(8) . . ?
C6 C7 H7A 111.2 . . ?
C6 C7 H7B 111.2 . . ?
H7A C7 H7B 109.1 . . ?
C8 C7 C6 102.66(8) . . ?
C8 C7 H7A 111.2 . . ?
C8 C7 H7B 111.2 . . ?
C9 C8 C7 108.86(8) . . ?
C13 C8 C7 130.58(9) . . ?
C13 C8 C9 120.52(9) . . ?
C8 C9 C14 108.30(8) . . ?
C10 C9 C8 120.76(9) . . ?
C10 C9 C14 130.85(9) . . ?
C9 C10 H10 120.8 . . ?
C9 C10 C11 118.43(10) . . ?
C11 C10 H10 120.8 . . ?
C10 C11 H11 119.6 . . ?
C12 C11 C10 120.90(10) . . ?
C12 C11 H11 119.6 . . ?
C11 C12 H12 119.6 . . ?
C11 C12 C13 120.86(10) . . ?
C13 C12 H12 119.6 . . ?
C8 C13 C12 118.50(10) . . ?
C8 C13 H13 120.7 . . ?
C12 C13 H13 120.7 . . ?
C6 C14 C9 109.67(8) . . ?
C6 C14 H14 125.2 . . ?
C9 C14 H14 125.2 . . ?
O1 C15 C5 119.34(8) . . ?
O1 C15 C16 120.20(8) . . ?
C16 C15 C5 120.38(8) . . ?
C17 C16 C15 124.55(8) . . ?
C17 C16 C21 118.61(9) . . ?
C21 C16 C15 116.84(8) . . ?
C16 C17 H17 119.9 . . ?
C18 C17 C16 120.24(9) . . ?
C18 C17 H17 119.9 . . ?
C17 C18 H18 119.3 . . ?
C17 C18 C19 121.37(9) . . ?
C19 C18 H18 119.3 . . ?
C18 C19 C20 118.06(9) . . ?
C18 C19 C22 121.39(9) . . ?
C20 C19 C22 120.55(9) . . ?
C19 C20 H20 119.5 . . ?
C21 C20 C19 121.07(9) . . ?
C21 C20 H20 119.5 . . ?
C16 C21 H21 119.7 . . ?
C20 C21 C16 120.63(9) . . ?
C20 C21 H21 119.7 . . ?
C19 C22 H22A 109.5 . . ?
C19 C22 H22B 109.5 . . ?
C19 C22 H22C 109.5 . . ?
C19 C22 H22D 109.5 . . ?
C19 C22 H22E 109.5 . . ?
C19 C22 H22F 109.5 . . ?
H22A C22 H22B 109.5 . . ?
H22A C22 H22C 109.5 . . ?
H22A C22 H22D 141.1 . . ?
H22A C22 H22E 56.3 . . ?
H22A C22 H22F 56.3 . . ?
H22B C22 H22C 109.5 . . ?
H22B C22 H22D 56.3 . . ?
H22B C22 H22E 141.1 . . ?
H22B C22 H22F 56.3 . . ?
H22C C22 H22D 56.3 . . ?
H22C C22 H22E 56.3 . . ?
H22C C22 H22F 141.1 . . ?
H22D C22 H22E 109.5 . . ?
H22D C22 H22F 109.5 . . ?
H22E C22 H22F 109.5 . . ?
C4 C23 H23 119.4 . . ?
C24 C23 C4 121.11(9) . . ?
C24 C23 H23 119.4 . . ?
C23 C24 H24 120.3 . . ?
C25 C24 C23 119.43(9) . . ?
C25 C24 H24 120.3 . . ?
C24 C25 H25 120.0 . . ?
C24 C25 C26 120.02(9) . . ?
C26 C25 H25 120.0 . . ?
C3 C26 H26 119.2 . . ?
C25 C26 C3 121.53(9) . . ?
C25 C26 H26 119.2 . . ?
C2 C27 H27 119.3 . . ?
C28 C27 C2 121.43(9) . . ?
C28 C27 H27 119.3 . . ?
C27 C28 H28 119.9 . . ?
C27 C28 C29 120.22(9) . . ?
C29 C28 H28 119.9 . . ?
C28 C29 H29 120.2 . . ?
C30 C29 C28 119.63(9) . . ?
C30 C29 H29 120.2 . . ?
C1 C30 H30 119.9 . . ?
C29 C30 C1 120.16(9) . . ?
C29 C30 H30 119.9 . . ?

loop_
_geom_bond_atom_site_label_1
_geom_bond_atom_site_label_2
_geom_bond_distance
_geom_bond_site_symmetry_2
_geom_bond_publ_flag
S1 C1 1.7558(9) . ?
S1 C5 1.8413(9) . ?
O1 C15 1.2182(12) . ?
C1 C2 1.4078(12) . ?
C1 C30 1.3989(13) . ?
C2 C3 1.4812(13) . ?
C2 C27 1.4066(13) . ?
C3 C4 1.4102(13) . ?
C3 C26 1.4071(12) . ?
C4 C5 1.5259(12) . ?
C4 C23 1.3991(13) . ?
C5 C6 1.5067(13) . ?
C5 C15 1.5657(13) . ?
C6 C7 1.5134(13) . ?
C6 C14 1.3498(13) . ?
C7 H7A 0.9900 . ?
C7 H7B 0.9900 . ?
C7 C8 1.5083(13) . ?
C8 C9 1.4072(13) . ?
C8 C13 1.3897(13) . ?
C9 C10 1.3933(13) . ?
C9 C14 1.4620(13) . ?
C10 H10 0.9500 . ?
C10 C11 1.3941(15) . ?
C11 H11 0.9500 . ?
C11 C12 1.3917(16) . ?
C12 H12 0.9500 . ?
C12 C13 1.3996(15) . ?
C13 H13 0.9500 . ?
C14 H14 0.9500 . ?
C15 C16 1.4959(13) . ?
C16 C17 1.3989(13) . ?
C16 C21 1.3989(13) . ?
C17 H17 0.9500 . ?
C17 C18 1.3916(14) . ?
C18 H18 0.9500 . ?
C18 C19 1.3948(14) . ?
C19 C20 1.3966(14) . ?
C19 C22 1.5049(14) . ?
C20 H20 0.9500 . ?
C20 C21 1.3885(14) . ?
C21 H21 0.9500 . ?
C22 H22A 0.9800 . ?
C22 H22B 0.9800 . ?
C22 H22C 0.9800 . ?
C22 H22D 0.9800 . ?
C22 H22E 0.9800 . ?
C22 H22F 0.9800 . ?
C23 H23 0.9500 . ?
C23 C24 1.3924(14) . ?
C24 H24 0.9500 . ?
C24 C25 1.3881(15) . ?
C25 H25 0.9500 . ?
C25 C26 1.3894(14) . ?
C26 H26 0.9500 . ?
C27 H27 0.9500 . ?
C27 C28 1.3886(14) . ?
C28 H28 0.9500 . ?
C28 C29 1.3932(14) . ?
C29 H29 0.9500 . ?
C29 C30 1.3876(13) . ?
C30 H30 0.9500 . ?

loop_
_geom_torsion_atom_site_label_1
_geom_torsion_atom_site_label_2
_geom_torsion_atom_site_label_3
_geom_torsion_atom_site_label_4
_geom_torsion
_geom_torsion_site_symmetry_1
_geom_torsion_site_symmetry_2
_geom_torsion_site_symmetry_3
_geom_torsion_site_symmetry_4
_geom_torsion_publ_flag
S1 C1 C2 C3 1.75(12) . . . . ?
S1 C1 C2 C27 -176.47(7) . . . . ?
S1 C1 C30 C29 174.28(7) . . . . ?
S1 C5 C6 C7 -47.20(11) . . . . ?
S1 C5 C6 C14 137.79(9) . . . . ?
S1 C5 C15 O1 129.09(8) . . . . ?
S1 C5 C15 C16 -47.62(9) . . . . ?
O1 C15 C16 C17 151.26(10) . . . . ?
O1 C15 C16 C21 -28.02(13) . . . . ?
C1 S1 C5 C4 50.49(7) . . . . ?
C1 S1 C5 C6 -73.27(7) . . . . ?
C1 S1 C5 C15 169.61(6) . . . . ?
C1 C2 C3 C4 22.17(13) . . . . ?
C1 C2 C3 C26 -158.54(9) . . . . ?
C1 C2 C27 C28 3.11(14) . . . . ?
C2 C1 C30 C29 0.03(14) . . . . ?
C2 C3 C4 C5 -0.22(13) . . . . ?
C2 C3 C4 C23 175.69(8) . . . . ?
C2 C3 C26 C25 -176.70(9) . . . . ?
C2 C27 C28 C29 -1.33(15) . . . . ?
C3 C2 C27 C28 -175.12(9) . . . . ?
C3 C4 C5 S1 -38.58(10) . . . . ?
C3 C4 C5 C6 85.37(10) . . . . ?
C3 C4 C5 C15 -152.71(8) . . . . ?
C3 C4 C23 C24 2.22(15) . . . . ?
C4 C3 C26 C25 2.63(14) . . . . ?
C4 C5 C6 C7 -170.77(8) . . . . ?
C4 C5 C6 C14 14.21(13) . . . . ?
C4 C5 C15 O1 -112.26(10) . . . . ?
C4 C5 C15 C16 71.03(10) . . . . ?
C4 C23 C24 C25 0.32(15) . . . . ?
C5 S1 C1 C2 -34.93(8) . . . . ?
C5 S1 C1 C30 150.84(7) . . . . ?
C5 C4 C23 C24 178.25(9) . . . . ?
C5 C6 C7 C8 -173.77(8) . . . . ?
C5 C6 C14 C9 173.93(9) . . . . ?
C5 C15 C16 C17 -32.05(14) . . . . ?
C5 C15 C16 C21 148.66(9) . . . . ?
C6 C5 C15 O1 10.60(12) . . . . ?
C6 C5 C15 C16 -166.11(8) . . . . ?
C6 C7 C8 C9 -1.53(10) . . . . ?
C6 C7 C8 C13 176.06(10) . . . . ?
C7 C6 C14 C9 -1.62(11) . . . . ?
C7 C8 C9 C10 177.67(9) . . . . ?
C7 C8 C9 C14 0.68(11) . . . . ?
C7 C8 C13 C12 -176.48(10) . . . . ?
C8 C9 C10 C11 -0.87(15) . . . . ?
C8 C9 C14 C6 0.59(11) . . . . ?
C9 C8 C13 C12 0.88(15) . . . . ?
C9 C10 C11 C12 1.28(16) . . . . ?
C10 C9 C14 C6 -175.99(10) . . . . ?
C10 C11 C12 C13 -0.61(17) . . . . ?
C11 C12 C13 C8 -0.48(16) . . . . ?
C13 C8 C9 C10 -0.21(15) . . . . ?
C13 C8 C9 C14 -177.20(9) . . . . ?
C14 C6 C7 C8 1.94(11) . . . . ?
C14 C9 C10 C11 175.35(10) . . . . ?
C15 C5 C6 C7 66.16(11) . . . . ?
C15 C5 C6 C14 -108.85(10) . . . . ?
C15 C16 C17 C18 -179.88(9) . . . . ?
C15 C16 C21 C20 -179.13(9) . . . . ?
C16 C17 C18 C19 -0.97(16) . . . . ?
C17 C16 C21 C20 1.54(15) . . . . ?
C17 C18 C19 C20 1.59(16) . . . . ?
C17 C18 C19 C22 -178.42(10) . . . . ?
C18 C19 C20 C21 -0.64(16) . . . . ?
C19 C20 C21 C16 -0.93(16) . . . . ?
C21 C16 C17 C18 -0.61(15) . . . . ?
C22 C19 C20 C21 179.36(10) . . . . ?
C23 C4 C5 S1 145.46(8) . . . . ?
C23 C4 C5 C6 -90.59(10) . . . . ?
C23 C4 C5 C15 31.33(11) . . . . ?
C23 C24 C25 C26 -1.36(16) . . . . ?
C24 C25 C26 C3 -0.14(15) . . . . ?
C26 C3 C4 C5 -179.53(8) . . . . ?
C26 C3 C4 C23 -3.62(13) . . . . ?
C27 C2 C3 C4 -159.68(9) . . . . ?
C27 C2 C3 C26 19.62(13) . . . . ?
C27 C28 C29 C30 -1.21(15) . . . . ?
C28 C29 C30 C1 1.85(14) . . . . ?
C30 C1 C2 C3 175.77(8) . . . . ?
C30 C1 C2 C27 -2.45(13) . . . . ?
